data_7114437
loop_
_publ_author_name
'Drouza, Chryssoula'
'Tolis, Vagelis'
'Gramlich, Volker'
'Raptopoulou, Cathrine'
'Terzis, Aris'
'Sigalas, Michael P.'
'Kabanos, Themistoklis A.'
'Keramidas, Anastasios D.'

_publ_section_title
;
 p-Hydroquinone???metal compounds: synthesis and crystal structure of two
 novel VV???p-hydroquinonate and VIV???p-semiquinonate speciesElectronic
 supplementary information (ESI) available: Fig. S1: four highest singly
 occupied molecular orbits (SOMOs) of 1. See
 http://www.rsc.org/suppdata/cc/b2/b207330g/
;
_journal_issue 23
_journal_name_full 'Chemical Communications'
_journal_page_first 2786
_journal_paper_doi 10.1039/b207330g
_journal_year 2002
_chemical_formula_sum 'C32 H68 N4 Na8 O50 S V4'
_chemical_formula_weight 1728.76
_chemical_name_systematic
;
?
;
_space_group_IT_number 130
_symmetry_cell_setting tetragonal
_symmetry_space_group_name_Hall '-P 4a 2ac'
_symmetry_space_group_name_H-M 'P 4/n c c :2'
_atom_sites_solution_hydrogens geom
_atom_sites_solution_primary direct
_atom_sites_solution_secondary difmap
_audit_creation_method SHELXL
_cell_angle_alpha 90.00
_cell_angle_beta 90.00
_cell_angle_gamma 90.00
_cell_formula_units_Z 4
_cell_length_a 23.307(9)
_cell_length_b 23.307(9)
_cell_length_c 12.233(5)
_cell_measurement_reflns_used 25
_cell_measurement_temperature 298
_cell_measurement_theta_max 11.5
_cell_measurement_theta_min 6.4
_cell_volume 6645(5)
_computing_cell_refinement 'Program LEAST (UCLA Cryst.package)'
_computing_data_collection 'Program COLLECT (UCLA Cryst.package)'
_computing_data_reduction 'Program REDUCE (UCLA Cryst.package)'
_computing_molecular_graphics ORTEP
_computing_structure_refinement 'SHELXL-93 (Sheldrick, 1993)'
_computing_structure_solution 'SHELXS-86 (Sheldrick, 1986)'
_diffrn_ambient_temperature 298
_diffrn_measurement_device 'Crystal Logic Dual Goniometer'
_diffrn_measurement_method 'theta-2theta scans'
_diffrn_radiation_monochromator graphite
_diffrn_radiation_source 'fine-focus sealed tube'
_diffrn_radiation_type MoK\a
_diffrn_radiation_wavelength 0.71073
_diffrn_reflns_av_R_equivalents 0.0131
_diffrn_reflns_av_sigmaI/netI 0.0469
_diffrn_reflns_limit_h_max 19
_diffrn_reflns_limit_h_min 0
_diffrn_reflns_limit_k_max 27
_diffrn_reflns_limit_k_min 0
_diffrn_reflns_limit_l_max 14
_diffrn_reflns_limit_l_min 0
_diffrn_reflns_number 3748
_diffrn_reflns_theta_max 25.00
_diffrn_reflns_theta_min 1.75
_diffrn_standards_decay_% -3.2
_diffrn_standards_interval_count 97
_diffrn_standards_number 3
_exptl_absorpt_coefficient_mu 0.745
_exptl_absorpt_correction_T_max 1.00
_exptl_absorpt_correction_T_min 0.87
_exptl_absorpt_correction_type 'psi-scan empirical'
_exptl_crystal_colour brown
_exptl_crystal_density_diffrn 1.728
_exptl_crystal_density_meas 1.71
_exptl_crystal_density_method 'floating method'
_exptl_crystal_description parallelipiped
_exptl_crystal_F_000 3536
_exptl_crystal_size_max 0.60
_exptl_crystal_size_mid 0.30
_exptl_crystal_size_min 0.20
_refine_diff_density_max 0.504
_refine_diff_density_min -0.470
_refine_diff_density_rms 0.092
_refine_ls_extinction_method none
_refine_ls_goodness_of_fit_all 1.087
_refine_ls_goodness_of_fit_obs 1.088
_refine_ls_matrix_type full
_refine_ls_number_parameters 242
_refine_ls_number_reflns 2924
_refine_ls_number_restraints 0
_refine_ls_restrained_S_all 1.087
_refine_ls_restrained_S_obs 1.088
_refine_ls_R_factor_all 0.0844
_refine_ls_R_factor_obs 0.0605
_refine_ls_shift/esd_max 0.000
_refine_ls_shift/esd_mean 0.000
_refine_ls_structure_factor_coef Fsqd
_refine_ls_weighting_details 'w=1/[\s^2^(Fo^2^)+(0.0707P)^2^+23.4199P] where P=(Fo^2^+2Fc^2^)/3'
_refine_ls_weighting_scheme calc
_refine_ls_wR_factor_all 0.1792
_refine_ls_wR_factor_obs 0.1533
_reflns_number_observed 2193
_reflns_number_total 2924
_reflns_observed_criterion >2sigma(I)
_cod_data_source_file b207330g.txt
_cod_data_source_block vopol
_cod_depositor_comments
;
The following automatic conversions were performed:

'_refine_ls_weighting_scheme' value 'calc
w=1/[\s^2^(Fo^2^)+(0.0707P)^2^+23.4199P] where P=(Fo^2^+2Fc^2^)/3'
was changed to 'calc'. New tag '_refine_ls_weighting_details' was
created. The value of the new tag was set to
'w=1/[\s^2^(Fo^2^)+(0.0707P)^2^+23.4199P] where P=(Fo^2^+2Fc^2^)/3'.

Automatic conversion script
Id: cif_fix_values 3143 2015-03-26 13:38:13Z robertas 
;
_cod_original_cell_volume 6645(1)
_cod_original_sg_symbol_H-M P4/ncc
_cod_database_code 7114437

loop_
_symmetry_equiv_pos_as_xyz
'x, y, z'
'-x+1/2, -y+1/2, z'
'-y+1/2, x, z'
'y, -x+3/2, z'
'-x, y+1/2, -z+1/2'
'x+1/2, -y, -z+1/2'
'y+1/2, x+1/2, -z+1/2'
'-y, -x, -z+1/2'
'-x, -y, -z'
'x-1/2, y-1/2, -z'
'y-1/2, -x, -z'
'-y, x-3/2, -z'
'x, -y-1/2, z-1/2'
'-x-1/2, y, z-1/2'
'-y-1/2, -x-1/2, z-1/2'
'y, x, z-1/2'

loop_
_atom_site_aniso_label
_atom_site_aniso_U_11
_atom_site_aniso_U_22
_atom_site_aniso_U_33
_atom_site_aniso_U_23
_atom_site_aniso_U_13
_atom_site_aniso_U_12
V 0.0292(4) 0.0348(5) 0.0193(4) -0.0033(3) 0.0026(3) 0.0050(3)
O1 0.052(2) 0.037(2) 0.034(2) 0.0011(15) 0.010(2) 0.015(2)
O3 0.048(2) 0.062(2) 0.038(2) -0.022(2) 0.008(2) -0.016(2)
O5 0.037(2) 0.054(2) 0.0169(14) -0.0037(14) 0.0025(13) 0.016(2)
N1 0.035(2) 0.028(2) 0.022(2) -0.0009(15) 0.003(2) 0.004(2)
O6 0.040(2) 0.059(2) 0.025(2) -0.008(2) 0.0093(14) 0.011(2)
O7 0.039(2) 0.039(2) 0.025(2) 0.0044(14) 0.0044(14) 0.002(2)
C1 0.046(3) 0.037(3) 0.040(3) 0.000(2) 0.001(2) 0.007(2)
O2 0.092(3) 0.056(3) 0.045(2) 0.014(2) 0.012(2) 0.040(2)
C2 0.053(3) 0.044(3) 0.029(2) 0.002(2) 0.003(2) 0.015(2)
C3 0.041(3) 0.038(3) 0.039(3) -0.004(2) 0.010(2) -0.007(2)
C4 0.042(3) 0.041(3) 0.040(3) -0.005(2) -0.002(2) -0.004(2)
O4 0.065(3) 0.077(3) 0.061(3) -0.020(2) 0.005(2) -0.034(3)
C5 0.034(2) 0.033(2) 0.020(2) -0.005(2) 0.002(2) 0.006(2)
C6 0.026(2) 0.031(2) 0.019(2) 0.003(2) 0.002(2) 0.003(2)
C7 0.031(2) 0.037(2) 0.020(2) -0.006(2) 0.002(2) 0.008(2)
C8 0.041(3) 0.032(2) 0.018(2) -0.002(2) 0.004(2) 0.007(2)
Na1 0.071(2) 0.060(2) 0.0596(15) -0.0044(12) -0.0011(13) -0.0180(13)
Na2 0.075(2) 0.069(2) 0.0496(13) 0.0033(12) 0.0026(12) 0.0148(13)
OW1 0.067(3) 0.071(3) 0.058(3) 0.000(2) 0.003(2) 0.015(2)
OW2 0.064(3) 0.061(3) 0.070(3) 0.005(2) 0.015(2) -0.008(2)
OW4 0.123(5) 0.080(4) 0.092(4) 0.015(3) -0.021(4) -0.021(4)
OW5 0.083(4) 0.130(5) 0.091(4) -0.024(4) -0.003(3) -0.003(4)
OW3A 0.079(10) 0.058(6) 0.049(7) 0.008(5) 0.012(7) -0.003(5)
OW3B 0.063(9) 0.070(8) 0.082(12) 0.026(8) 0.009(8) 0.007(7)
S 0.0635(12) 0.0635(12) 0.058(2) 0.000 0.000 0.000
O9 0.158(8) 0.158(8) 0.049(6) 0.000 0.000 0.000
O10 0.043(14) 0.115(16) 0.150(18) -0.007(11) -0.004(11) -0.037(12)
O12 0.083(13) 0.223(22) 0.070(12) 0.042(11) -0.032(11) -0.016(11)
O11 0.090(14) 0.073(13) 0.069(11) 0.031(10) 0.021(11) -0.029(11)

loop_
_atom_site_label
_atom_site_type_symbol
_atom_site_fract_x
_atom_site_fract_y
_atom_site_fract_z
_atom_site_U_iso_or_equiv
_atom_site_thermal_displace_type
_atom_site_occupancy
_atom_site_calc_flag
_atom_site_refinement_flags
_atom_site_disorder_group
V V 0.33067(3) 0.57391(3) 0.17784(6) 0.0278(3) Uani 1 d . .
O1 O 0.3728(2) 0.50942(14) 0.2537(3) 0.0409(8) Uani 1 d . .
O3 O 0.2724(2) 0.5089(2) 0.1471(3) 0.0493(10) Uani 1 d . .
O5 O 0.27229(14) 0.6270(2) 0.1433(2) 0.0361(8) Uani 1 d . .
N1 N 0.2815(2) 0.5648(2) 0.3387(3) 0.0282(8) Uani 1 d . .
O6 O 0.36054(15) 0.5667(2) 0.0590(3) 0.0416(9) Uani 1 d . .
O7 O 0.37469(14) 0.62531(14) 0.2500 0.0340(10) Uani 1 d S .
C1 C 0.3627(2) 0.4972(2) 0.3538(4) 0.0413(12) Uani 1 d . .
O2 O 0.3861(2) 0.4571(2) 0.4032(3) 0.0643(13) Uani 1 d . .
C2 C 0.3214(2) 0.5348(2) 0.4142(4) 0.0417(12) Uani 1 d . .
H2A H 0.2995(2) 0.5117(2) 0.4651(4) 0.066(14) Uiso 1 calc R .
H2B H 0.3427(2) 0.5631(2) 0.4561(4) 0.066(14) Uiso 1 calc R .
C3 C 0.2292(2) 0.5310(2) 0.3170(4) 0.0391(12) Uani 1 d . .
H3A H 0.1965(2) 0.5568(2) 0.3157(4) 0.064(13) Uiso 1 calc R .
H3B H 0.2235(2) 0.5042(2) 0.3766(4) 0.064(13) Uiso 1 calc R .
C4 C 0.2310(2) 0.4984(2) 0.2117(4) 0.0411(12) Uani 1 d . .
O4 O 0.1916(2) 0.4650(2) 0.1926(4) 0.0677(13) Uani 1 d . .
C5 C 0.2675(2) 0.6219(2) 0.3856(3) 0.0288(10) Uani 1 d . .
H5A H 0.3031(2) 0.6419(2) 0.4010(3) 0.032(9) Uiso 1 calc R .
H5B H 0.2478(2) 0.6163(2) 0.4547(3) 0.032(9) Uiso 1 calc R .
C6 C 0.2310(2) 0.6593(2) 0.3138(3) 0.0251(9) Uani 1 d . .
C7 C 0.2348(2) 0.6587(2) 0.1974(3) 0.0295(10) Uani 1 d . .
C8 C 0.1935(2) 0.6970(2) 0.3617(3) 0.0303(10) Uani 1 d . .
H8 H 0.1911(2) 0.6975(2) 0.4376(3) 0.056(17) Uiso 1 calc R .
Na1 Na 0.94064(12) 0.61482(11) 0.1834(2) 0.0636(7) Uani 1 d . .
Na2 Na 0.63992(12) 0.59364(12) 0.4360(2) 0.0644(7) Uani 1 d . .
OW1 O 0.5732(2) 0.6704(2) 0.5090(4) 0.0653(12) Uani 1 d . .
OW2 O 0.0560(2) 0.4555(2) 0.1430(4) 0.0649(12) Uani 1 d . .
OW4 O 0.6319(3) 0.6510(2) 0.2741(5) 0.099(2) Uani 1 d . .
OW5 O 0.7256(2) 0.6443(3) 0.4979(5) 0.101(2) Uani 1 d . .
OW3A O 1.0391(8) 0.5806(5) 0.1392(12) 0.062(5) Uani 0.52(3) d P 1
OW3B O 1.0114(8) 0.5650(7) 0.0866(18) 0.072(7) Uani 0.48(3) d P 2
S S 0.7500 0.7500 0.2429(3) 0.0617(8) Uani 1 d S .
O9 O 0.7500 0.7500 0.3598(9) 0.122(5) Uani 1 d S .
O10 O 0.6902(9) 0.7486(9) 0.2257(16) 0.103(8) Uani 0.25 d P .
O12 O 0.7604(9) 0.6849(8) 0.1977(14) 0.126(8) Uani 0.25 d P .
O11 O 0.7809(9) 0.7939(8) 0.1842(15) 0.077(6) Uani 0.25 d P .

loop_
_atom_type_symbol
_atom_type_description
_atom_type_scat_dispersion_real
_atom_type_scat_dispersion_imag
_atom_type_scat_source
C C 0.0033 0.0016 'International Tables Vol C Tables 4.2.6.8 and 6.1.1.4'
H H 0.0000 0.0000 'International Tables Vol C Tables 4.2.6.8 and 6.1.1.4'
N N 0.0061 0.0033 'International Tables Vol C Tables 4.2.6.8 and 6.1.1.4'
O O 0.0106 0.0060 'International Tables Vol C Tables 4.2.6.8 and 6.1.1.4'
V V 0.3005 0.5294 'International Tables Vol C Tables 4.2.6.8 and 6.1.1.4'
Na Na 0.0362 0.0249 'International Tables Vol C Tables 4.2.6.8 and 6.1.1.4'
S S 0.1246 0.1234 'International Tables Vol C Tables 4.2.6.8 and 6.1.1.4'

loop_
_geom_angle_atom_site_label_1
_geom_angle_atom_site_label_2
_geom_angle_atom_site_label_3
_geom_angle
_geom_angle_site_symmetry_1
_geom_angle_site_symmetry_3
O6 V O7 105.23(15) . .
O6 V O5 100.2(2) . .
O7 V O5 94.8(2) . .
O6 V O1 97.3(2) . .
O7 V O1 89.6(2) . .
O5 V O1 160.15(14) . .
O6 V O3 92.5(2) . .
O7 V O3 161.18(11) . .
O5 V O3 88.1(2) . .
O1 V O3 81.8(2) . .
O6 V N1 167.8(2) . .
O7 V N1 85.75(11) . .
O5 V N1 83.77(13) . .
O1 V N1 77.26(13) . .
O3 V N1 76.07(14) . .
C1 O1 V 121.0(3) . .
C4 O3 V 121.8(3) . .
C7 O5 V 137.0(3) . .
C3 N1 C5 111.6(4) . .
C3 N1 C2 112.3(4) . .
C5 N1 C2 108.5(3) . .
C3 N1 V 108.0(3) . .
C5 N1 V 111.0(3) . .
C2 N1 V 105.3(3) . .
V O7 V 172.3(3) 8_665 .
O2 C1 O1 123.6(5) . .
O2 C1 C2 118.9(5) . .
O1 C1 C2 117.4(4) . .
C1 O2 Na1 123.7(4) . 6_465
C1 O2 Na2 131.9(4) . 9_666
Na1 O2 Na2 99.0(2) 6_465 9_666
N1 C2 C1 111.8(4) . .
N1 C3 C4 113.8(4) . .
O4 C4 O3 125.0(5) . .
O4 C4 C3 117.8(5) . .
O3 C4 C3 117.2(4) . .
C4 O4 Na2 149.3(4) . 6_465
C4 O4 Na1 125.8(4) . 7_445
Na2 O4 Na1 84.6(2) 6_465 7_445
N1 C5 C6 114.6(3) . .
C8 C6 C7 118.1(4) . .
C8 C6 C5 118.9(4) . .
C7 C6 C5 122.9(4) . .
O5 C7 C8 118.9(4) . 7_455
O5 C7 C6 123.0(4) . .
C8 C7 C6 118.1(4) 7_455 .
C6 C8 C7 123.6(4) . 7_455
OW3B Na1 O2 78.4(7) . 6_565
OW3B Na1 O4 121.4(7) . 7
O2 Na1 O4 159.6(2) 6_565 7
OW3B Na1 OW4 158.2(6) . 3_655
O2 Na1 OW4 81.2(2) 6_565 3_655
O4 Na1 OW4 78.5(2) 7 3_655
O2 Na1 OW3A 99.9(5) 6_565 .
O4 Na1 OW3A 99.0(5) 7 .
OW4 Na1 OW3A 163.4(3) 3_655 .
OW3B Na1 OW1 85.2(4) . 14_755
O2 Na1 OW1 85.1(2) 6_565 14_755
O4 Na1 OW1 100.5(2) 7 14_755
OW4 Na1 OW1 100.9(2) 3_655 14_755
OW3A Na1 OW1 95.7(3) . 14_755
OW3B Na1 OW2 93.4(4) . 7
O2 Na1 OW2 93.8(2) 6_565 7
O4 Na1 OW2 81.0(2) 7 7
OW4 Na1 OW2 80.1(2) 3_655 7
OW3A Na1 OW2 83.3(3) . 7
OW1 Na1 OW2 178.4(2) 14_755 7
OW3B Na1 Na2 138.2(6) . 3_655
O2 Na1 Na2 115.09(15) 6_565 3_655
O4 Na1 Na2 47.60(12) 7 3_655
OW4 Na1 Na2 47.33(15) 3_655 3_655
OW3A Na1 Na2 119.5(4) . 3_655
OW1 Na1 Na2 133.1(2) 14_755 3_655
OW2 Na1 Na2 48.52(12) 7 3_655
OW3B Na1 Na2 82.7(7) . 14_755
O2 Na1 Na2 40.68(11) 6_565 14_755
O4 Na1 Na2 138.9(2) 7 14_755
OW4 Na1 Na2 87.0(2) 3_655 14_755
OW3A Na1 Na2 104.7(5) . 14_755
OW1 Na1 Na2 44.78(12) 14_755 14_755
OW2 Na1 Na2 134.24(14) 7 14_755
Na2 Na1 Na2 134.25(11) 3_655 14_755
O2 Na2 OW4 160.5(2) 9_666 .
O2 Na2 O4 112.7(2) 9_666 6_565
OW4 Na2 O4 79.4(2) . 6_565
O2 Na2 OW5 101.1(2) 9_666 .
OW4 Na2 OW5 92.9(2) . .
O4 Na2 OW5 93.9(2) 6_565 .
O2 Na2 OW2 83.7(2) 9_666 6_565
OW4 Na2 OW2 82.7(2) . 6_565
O4 Na2 OW2 82.9(2) 6_565 6_565
OW5 Na2 OW2 175.0(2) . 6_565
O2 Na2 OW1 84.4(2) 9_666 .
OW4 Na2 OW1 81.3(2) . .
O4 Na2 OW1 159.8(2) 6_565 .
OW5 Na2 OW1 92.9(2) . .
OW2 Na2 OW1 88.8(2) 6_565 .
O2 Na2 Na1 128.4(2) 9_666 4
OW4 Na2 Na1 48.4(2) . 4
O4 Na2 Na1 47.77(12) 6_565 4
OW5 Na2 Na1 124.2(2) . 4
OW2 Na2 Na1 50.87(13) 6_565 4
OW1 Na2 Na1 113.51(14) . 4
O2 Na2 Na1 40.30(11) 9_666 14_756
OW4 Na2 Na1 125.3(2) . 14_756
O4 Na2 Na1 152.8(2) 6_565 14_756
OW5 Na2 Na1 95.7(2) . 14_756
OW2 Na2 Na1 88.83(14) 6_565 14_756
OW1 Na2 Na1 44.43(12) . 14_756
Na1 Na2 Na1 137.84(11) 4 14_756
Na1 OW1 Na2 90.8(2) 14_756 .
Na2 OW2 Na1 80.6(2) 6_465 7_445
Na2 OW4 Na1 84.3(2) . 4
O10 S O10 88.73(4) 4 .
O10 S O10 162.9(3) 4 3_655
O10 S O10 88.73(4) . 3_655
O10 S O10 88.73(4) 4 2_665
O10 S O10 162.9(3) . 2_665
O10 S O10 88.73(4) 3_655 2_665
O10 S O9 98.56(14) 4 .
O10 S O9 98.56(14) . .
O10 S O9 98.56(14) 3_655 .
O10 S O9 98.56(14) 2_665 .
O10 S O11 128.0(9) 4 2_665
O10 S O11 54.2(9) . 2_665
O10 S O11 40.2(9) 3_655 2_665
O10 S O11 115.9(9) 2_665 2_665
O9 S O11 119.8(8) . 2_665
O10 S O11 54.2(9) 4 3_655
O10 S O11 40.2(9) . 3_655
O10 S O11 115.9(9) 3_655 3_655
O10 S O11 128.0(9) 2_665 3_655
O9 S O11 119.8(8) . 3_655
O11 S O11 75.7(7) 2_665 3_655
O10 S O11 40.2(9) 4 .
O10 S O11 115.9(9) . .
O10 S O11 128.0(9) 3_655 .
O10 S O11 54.2(9) 2_665 .
O9 S O11 119.8(8) . .
O11 S O11 120.3(16) 2_665 .
O11 S O11 75.7(7) 3_655 .
O10 S O11 115.9(9) 4 4
O10 S O11 128.0(9) . 4
O10 S O11 54.2(9) 3_655 4
O10 S O11 40.2(9) 2_665 4
O9 S O11 119.8(8) . 4
O11 S O11 75.7(7) 2_665 4
O11 S O11 120.3(16) 3_655 4
O11 S O11 75.7(7) . 4
O10 S O12 94.32(7) 4 4
O10 S O12 13.47(2) . 4
O10 S O12 79.87(6) 3_655 4
O10 S O12 150.7(2) 2_665 4
O9 S O12 109.75(11) . 4
O11 S O12 42.4(9) 2_665 4
O11 S O12 41.2(9) 3_655 4
O11 S O12 113.7(9) . 4
O11 S O12 114.6(9) 4 4
O10 S O12 79.87(6) 4 3_655
O10 S O12 150.7(2) . 3_655
O10 S O12 94.32(7) 3_655 3_655
O10 S O12 13.47(2) 2_665 3_655
O9 S O12 109.75(11) . 3_655
O11 S O12 113.7(9) 2_665 3_655
O11 S O12 114.6(9) 3_655 3_655
O11 S O12 42.4(9) . 3_655
O11 S O12 41.2(9) 4 3_655
O12 S O12 140.5(2) 4 3_655
O10 S O12 13.47(2) 4 2_665
O10 S O12 79.87(6) . 2_665
O10 S O12 150.7(2) 3_655 2_665
O10 S O12 94.32(7) 2_665 2_665
O9 S O12 109.75(11) . 2_665
O11 S O12 114.6(9) 2_665 2_665
O11 S O12 42.4(9) 3_655 2_665
O11 S O12 41.2(9) . 2_665
O11 S O12 113.7(9) 4 2_665
O12 S O12 83.45(7) 4 2_665
O12 S O12 83.45(7) 3_655 2_665
O12 O10 O11 94.3(11) 4 3_655
O12 O10 O11 57.0(8) 4 2_665
O11 O10 O11 100.8(20) 3_655 2_665
O12 O10 S 115.23(11) 4 .
O11 O10 S 71.7(10) 3_655 .
O11 O10 S 64.2(7) 2_665 .
O10 O12 O11 63.2(9) 3_655 2_665
O10 O12 O11 104.8(8) 3_655 4
O11 O12 O11 105.4(18) 2_665 4
O10 O12 S 51.30(9) 3_655 .
O11 O12 S 60.0(8) 2_665 .
O11 O12 S 59.7(8) 4 .
O10 O11 O12 22.5(5) 4 2_665
O10 O11 O12 136.8(17) 4 3_655
O12 O11 O12 155.9(15) 2_665 3_655
O10 O11 O10 118.9(14) 4 2_665
O12 O11 O10 137.8(13) 2_665 2_665
O12 O11 O10 18.2(3) 3_655 2_665
O10 O11 S 68.1(9) 4 .
O12 O11 S 78.8(10) 2_665 .
O12 O11 S 77.9(10) 3_655 .
O10 O11 S 61.6(7) 2_665 .
O10 O11 O11 46.2(14) 4 3_655
O12 O11 O11 37.9(13) 2_665 3_655
O12 O11 O11 125.4(12) 3_655 3_655
O10 O11 O11 112.3(9) 2_665 3_655
S O11 O11 52.2(3) . 3_655
O10 O11 O11 120.2(9) 4 4
O12 O11 O11 126.6(12) 2_665 4
O12 O11 O11 36.7(13) 3_655 4
O10 O11 O11 33.0(11) 2_665 4
S O11 O11 52.2(4) . 4
O11 O11 O11 90.000(5) 3_655 4

loop_
_geom_bond_atom_site_label_1
_geom_bond_atom_site_label_2
_geom_bond_distance
_geom_bond_site_symmetry_2
V O6 1.620(3) .
V O7 1.8074(10) .
V O5 1.886(3) .
V O1 2.021(3) .
V O3 2.068(4) .
V N1 2.288(4) .
O1 C1 1.279(6) .
O3 C4 1.272(6) .
O5 C7 1.322(5) .
N1 C3 1.474(6) .
N1 C5 1.485(5) .
N1 C2 1.486(6) .
O7 V 1.8074(10) 8_665
C1 O2 1.241(6) .
C1 C2 1.497(7) .
O2 Na1 2.355(5) 6_465
O2 Na2 2.373(5) 9_666
C3 C4 1.498(7) .
C4 O4 1.226(7) .
O4 Na2 2.407(5) 6_465
O4 Na1 2.413(5) 7_445
C5 C6 1.502(6) .
C6 C8 1.371(6) .
C6 C7 1.427(6) .
C7 C8 1.399(6) 7_455
C8 C7 1.399(6) 7_455
Na1 OW3B 2.339(13) .
Na1 O2 2.355(5) 6_565
Na1 O4 2.413(5) 7
Na1 OW4 2.439(7) 3_655
Na1 OW3A 2.49(2) .
Na1 OW1 2.517(5) 14_755
Na1 OW2 2.551(5) 7
Na1 Na2 3.244(4) 3_655
Na1 Na2 3.596(4) 14_755
Na2 O2 2.373(5) 9_666
Na2 OW4 2.397(6) .
Na2 O4 2.407(5) 6_565
Na2 OW5 2.441(7) .
Na2 OW2 2.464(5) 6_565
Na2 OW1 2.533(5) .
Na2 Na1 3.244(4) 4
Na2 Na1 3.596(4) 14_756
OW1 Na1 2.517(5) 14_756
OW2 Na2 2.464(5) 6_465
OW2 Na1 2.551(6) 7_445
OW4 Na1 2.439(7) 4
S O10 1.4095(8) 4
S O10 1.4095(8) .
S O10 1.4095(7) 3_655
S O10 1.4095(8) 2_665
S O9 1.430(11) .
S O11 1.442(15) 2_665
S O11 1.442(15) 3_655
S O11 1.442(15) .
S O11 1.442(15) 4
S O12 1.6337(13) 4
S O12 1.6337(13) 3_655
S O12 1.6337(13) 2_665
O10 O12 0.42 4
O10 O11 0.98(2) 3_655
O10 O11 1.30(2) 2_665
O12 O10 0.42 3_655
O12 O11 1.10(2) 2_665
O12 O11 1.13(2) 4
O11 O10 0.98(2) 4
O11 O12 1.10(2) 2_665
O11 O12 1.13(2) 3_655
O11 O10 1.30(2) 2_665
O11 O11 1.77(2) 3_655
O11 O11 1.77(2) 4
